data_7251564
loop_
_publ_author_name
'Bawa, Hana'
'Su, Hong'
'De Doncker, Stephen'
'Bourne, Susan A.'
'Nassimbeni, Luigi R.'

_publ_section_title
;
 TADDOLs and methylcyclohexanones: selectivity, resolution and the
 kinetics of decomposition
;
_journal_issue 10
_journal_name_full CrystEngComm
_journal_page_first 1690
_journal_page_last 1698
_journal_paper_doi 10.1039/D5CE01022E
_journal_volume 28
_journal_year 2026
_chemical_formula_sum 'C40 H44 O5'
_chemical_formula_weight 604.75
_space_group_crystal_system orthorhombic
_space_group_IT_number 19
_space_group_name_Hall 'P 2ac 2ab'
_space_group_name_H-M_alt 'P 21 21 21'
_atom_sites_solution_hydrogens mixed
_atom_sites_solution_primary direct
_atom_sites_solution_secondary difmap
_audit_creation_method SHELXL-2018/3
_audit_update_record
;
2025-08-12 deposited with the CCDC.	2026-02-02 downloaded from the CCDC.
;
_cell_angle_alpha 90
_cell_angle_beta 90
_cell_angle_gamma 90
_cell_formula_units_Z 4
_cell_length_a 9.1811(19)
_cell_length_b 15.953(4)
_cell_length_c 22.039(6)
_cell_measurement_reflns_used 9819
_cell_measurement_temperature 100(2)
_cell_measurement_theta_max 28.155
_cell_measurement_theta_min 2.403
_cell_volume 3228.0(14)
_computing_cell_refinement 'SAINT (7.60a, Bruker AXS Inc., Madison, WI, USA, 2006)'
_computing_data_collection 'SAINT (7.60a, Bruker AXS Inc., Madison, WI, USA, 2006)'
_computing_data_reduction 'SAINT (7.60a, Bruker AXS Inc., Madison, WI, USA, 2006)'
_computing_molecular_graphics 'X-Seed (Barbour, 2001'
_computing_publication_material 'SHELXL-2014/7 (Sheldrick, 2014)'
_computing_structure_refinement 'SHELXL-2018/3 (Sheldrick, 2018)'
_computing_structure_solution 'SHELXT 2018/2 (Sheldrick, 2018)'
_diffrn_ambient_temperature 100(2)
_diffrn_measured_fraction_theta_full 0.997
_diffrn_measured_fraction_theta_max 0.993
_diffrn_measurement_device_type 'Bruker D8 Venture Diffractometer'
_diffrn_measurement_method '1\% \f scans and \w scans'
_diffrn_radiation_type MoK\a
_diffrn_radiation_wavelength 0.71073
_diffrn_reflns_av_R_equivalents 0.0812
_diffrn_reflns_av_unetI/netI 0.0408
_diffrn_reflns_Laue_measured_fraction_full 0.997
_diffrn_reflns_Laue_measured_fraction_max 0.993
_diffrn_reflns_limit_h_max 12
_diffrn_reflns_limit_h_min -12
_diffrn_reflns_limit_k_max 21
_diffrn_reflns_limit_k_min -21
_diffrn_reflns_limit_l_max 29
_diffrn_reflns_limit_l_min -29
_diffrn_reflns_number 78828
_diffrn_reflns_point_group_measured_fraction_full 0.998
_diffrn_reflns_point_group_measured_fraction_max 0.993
_diffrn_reflns_theta_full 25.242
_diffrn_reflns_theta_max 28.384
_diffrn_reflns_theta_min 2.403
_diffrn_source 'fine-focus sealed tube'
_exptl_absorpt_coefficient_mu 0.081
_exptl_absorpt_correction_T_max 1.000
_exptl_absorpt_correction_T_min 0.939
_exptl_absorpt_correction_type multi-scan
_exptl_absorpt_process_details 'SADABS (Sheldrick, 2001)'
_exptl_crystal_colour colorless
_exptl_crystal_density_diffrn 1.244
_exptl_crystal_description block
_exptl_crystal_F_000 1296
_exptl_crystal_size_max 0.390
_exptl_crystal_size_mid 0.130
_exptl_crystal_size_min 0.120
_exptl_transmission_factor_max 1.000
_exptl_transmission_factor_min 0.939
_refine_diff_density_max 0.333
_refine_diff_density_min -0.203
_refine_diff_density_rms 0.039
_refine_ls_abs_structure_details
;
 Flack x determined using 2970 quotients [(I+)-(I-)]/[(I+)+(I-)]
 (Parsons, Flack and Wagner, Acta Cryst. B69 (2013) 249-259).
;
_refine_ls_abs_structure_Flack 0.0(4)
_refine_ls_extinction_method none
_refine_ls_goodness_of_fit_ref 1.029
_refine_ls_hydrogen_treatment mixed
_refine_ls_matrix_type full
_refine_ls_number_parameters 415
_refine_ls_number_reflns 8063
_refine_ls_number_restraints 0
_refine_ls_restrained_S_all 1.029
_refine_ls_R_factor_all 0.0468
_refine_ls_R_factor_gt 0.0380
_refine_ls_shift/su_max 0.000
_refine_ls_shift/su_mean 0.000
_refine_ls_structure_factor_coef Fsqd
_refine_ls_weighting_details 'w=1/[\s^2^(Fo^2^)+(0.0339P)^2^+0.9504P] where P=(Fo^2^+2Fc^2^)/3'
_refine_ls_weighting_scheme calc
_refine_ls_wR_factor_gt 0.0840
_refine_ls_wR_factor_ref 0.0895
_reflns_Friedel_coverage 0.790
_reflns_Friedel_fraction_full 0.999
_reflns_Friedel_fraction_max 0.994
_reflns_number_gt 7220
_reflns_number_total 8063
_reflns_threshold_expression 'I > 2\s(I)'
_cod_data_source_file d5ce01022e2.cif
_cod_data_source_block VI
_cod_depositor_comments 'Adding full bibliography for 7251558--7251565.cif.'
_cod_original_cell_volume 3228.0(13)
_cod_database_code 7251564
_shelx_shelxl_version_number 2018/3
_shelx_space_group_comment
;
The symmetry employed for this shelxl refinement is uniquely defined
by the following loop, which should always be used as a source of
symmetry information in preference to the above space-group names.
They are only intended as comments.
;
_shelx_estimated_absorpt_t_min 0.969
_shelx_estimated_absorpt_t_max 0.990

loop_
_space_group_symop_operation_xyz
'x, y, z'
'-x+1/2, -y, z+1/2'
'x+1/2, -y+1/2, -z'
'-x, y+1/2, -z+1/2'

loop_
_atom_site_label
_atom_site_type_symbol
_atom_site_fract_x
_atom_site_fract_y
_atom_site_fract_z
_atom_site_U_iso_or_equiv
_atom_site_adp_type
_atom_site_occupancy
_atom_site_site_symmetry_order
_atom_site_calc_flag
_atom_site_refinement_flags_posn
_atom_site_refinement_flags_adp
_atom_site_refinement_flags_occupancy
_atom_site_disorder_assembly
_atom_site_disorder_group
O13A O 0.70628(15) 0.57190(8) 0.38431(6) 0.0174(3) Uani 1 1 d . . . . .
O14A O 0.57512(14) 0.35751(8) 0.39655(6) 0.0158(3) Uani 1 1 d . . . . .
O15A O 0.37013(14) 0.38975(8) 0.44845(6) 0.0157(3) Uani 1 1 d . . . . .
O21A O 0.50634(15) 0.60378(9) 0.47151(6) 0.0172(3) Uani 1 1 d . . . . .
O1X O 0.37410(16) 0.70895(9) 0.38883(7) 0.0244(3) Uani 1 1 d . . . . .
C1A C 1.0360(2) 0.46306(14) 0.28441(11) 0.0275(5) Uani 1 1 d . . . . .
H1A H 1.084869 0.487707 0.250858 0.033 Uiso 1 1 calc R U . . .
C2A C 0.8931(2) 0.48576(14) 0.29734(10) 0.0247(4) Uani 1 1 d . . . . .
H2A H 0.844990 0.525306 0.272085 0.030 Uiso 1 1 calc R U . . .
C3A C 0.8190(2) 0.45151(12) 0.34673(9) 0.0168(4) Uani 1 1 d . . . . .
C4A C 0.8903(2) 0.39139(13) 0.38122(9) 0.0195(4) Uani 1 1 d . . . . .
H4A H 0.841397 0.366012 0.414463 0.023 Uiso 1 1 calc R U . . .
C5A C 1.0330(2) 0.36777(14) 0.36764(9) 0.0231(4) Uani 1 1 d . . . . .
H5A H 1.079739 0.325825 0.391254 0.028 Uiso 1 1 calc R U . . .
C6A C 1.1072(2) 0.40506(14) 0.31996(10) 0.0244(5) Uani 1 1 d . . . . .
H6A H 1.205736 0.390789 0.311904 0.029 Uiso 1 1 calc R U . . .
C7A C 0.4590(2) 0.42595(15) 0.22097(9) 0.0257(5) Uani 1 1 d . . . . .
H7A H 0.442288 0.376460 0.198033 0.031 Uiso 1 1 calc R U . . .
C8A C 0.5466(2) 0.42279(13) 0.27220(9) 0.0211(4) Uani 1 1 d . . . . .
H8A H 0.590024 0.371161 0.283798 0.025 Uiso 1 1 calc R U . . .
C9A C 0.5717(2) 0.49426(13) 0.30681(9) 0.0171(4) Uani 1 1 d . . . . .
C10A C 0.5082(2) 0.56918(13) 0.28890(9) 0.0223(4) Uani 1 1 d . . . . .
H10A H 0.524299 0.618644 0.311936 0.027 Uiso 1 1 calc R U . . .
C11A C 0.4206(3) 0.57214(15) 0.23708(10) 0.0283(5) Uani 1 1 d . . . . .
H11A H 0.377615 0.623730 0.225114 0.034 Uiso 1 1 calc R U . . .
C12A C 0.3959(2) 0.50071(16) 0.20305(9) 0.0282(5) Uani 1 1 d . . . . .
H12A H 0.336379 0.502942 0.167832 0.034 Uiso 1 1 calc R U . . .
C13A C 0.6701(2) 0.48996(12) 0.36309(8) 0.0150(4) Uani 1 1 d . . . . .
C14A C 0.5956(2) 0.44195(11) 0.41527(8) 0.0143(4) Uani 1 1 d . . . . .
H14A H 0.660275 0.442989 0.451754 0.017 Uiso 1 1 calc R U . . .
C15A C 0.4392(2) 0.46791(11) 0.43433(8) 0.0137(4) Uani 1 1 d . . . . .
H15A H 0.388879 0.493623 0.398641 0.016 Uiso 1 1 calc R U . . .
C16A C 0.4681(2) 0.32263(11) 0.43554(8) 0.0151(4) Uani 1 1 d . . . . .
C17A C 0.3951(2) 0.24899(12) 0.40333(9) 0.0195(4) Uani 1 1 d . . . . .
H17A H 0.405169 0.254353 0.358777 0.023 Uiso 1 1 calc R U . . .
H17B H 0.290247 0.246277 0.413641 0.023 Uiso 1 1 calc R U . . .
C18A C 0.4755(3) 0.17027(14) 0.42648(12) 0.0320(5) Uani 1 1 d . . . . .
H18B H 0.408750 0.134434 0.450404 0.038 Uiso 1 1 calc R U . . .
H18A H 0.513690 0.137142 0.391990 0.038 Uiso 1 1 calc R U . . .
C19A C 0.5998(2) 0.20173(14) 0.46599(10) 0.0244(4) Uani 1 1 d . . . . .
H19A H 0.688950 0.211126 0.441677 0.029 Uiso 1 1 calc R U . . .
H19B H 0.621757 0.161620 0.499016 0.029 Uiso 1 1 calc R U . . .
C20A C 0.5408(2) 0.28404(12) 0.49123(9) 0.0194(4) Uani 1 1 d . . . . .
H20B H 0.620291 0.320130 0.506664 0.023 Uiso 1 1 calc R U . . .
H20A H 0.469432 0.274101 0.524132 0.023 Uiso 1 1 calc R U . . .
C21A C 0.4279(2) 0.52894(11) 0.48917(8) 0.0140(4) Uani 1 1 d . . . . .
C22A C 0.5021(2) 0.49342(12) 0.54539(8) 0.0171(4) Uani 1 1 d . . . . .
C23A C 0.4285(2) 0.43670(13) 0.58248(9) 0.0225(4) Uani 1 1 d . . . . .
H23A H 0.330178 0.422430 0.573885 0.027 Uiso 1 1 calc R U . . .
C24A C 0.4985(3) 0.40111(15) 0.63189(10) 0.0316(5) Uani 1 1 d . . . . .
H24A H 0.448187 0.361946 0.656691 0.038 Uiso 1 1 calc R U . . .
C25A C 0.6416(3) 0.42218(16) 0.64546(10) 0.0351(6) Uani 1 1 d . . . . .
H25A H 0.689391 0.396979 0.679040 0.042 Uiso 1 1 calc R U . . .
C26A C 0.7141(3) 0.48012(16) 0.60979(10) 0.0309(5) Uani 1 1 d . . . . .
H26A H 0.811112 0.495894 0.619526 0.037 Uiso 1 1 calc R U . . .
C27A C 0.6455(2) 0.51508(13) 0.55996(9) 0.0221(4) Uani 1 1 d . . . . .
H27A H 0.696307 0.554261 0.535367 0.027 Uiso 1 1 calc R U . . .
C28A C 0.2713(2) 0.55497(12) 0.50410(8) 0.0150(4) Uani 1 1 d . . . . .
C29A C 0.2536(2) 0.61429(13) 0.55035(9) 0.0181(4) Uani 1 1 d . . . . .
H29A H 0.336039 0.633266 0.572454 0.022 Uiso 1 1 calc R U . . .
C30A C 0.1167(2) 0.64554(13) 0.56412(9) 0.0198(4) Uani 1 1 d . . . . .
H30A H 0.106058 0.686667 0.594970 0.024 Uiso 1 1 calc R U . . .
C31A C -0.0054(2) 0.61682(13) 0.53285(9) 0.0207(4) Uani 1 1 d . . . . .
H31A H -0.099206 0.638278 0.542258 0.025 Uiso 1 1 calc R U . . .
C32A C 0.0109(2) 0.55674(13) 0.48794(9) 0.0205(4) Uani 1 1 d . . . . .
H32A H -0.072256 0.536150 0.467084 0.025 Uiso 1 1 calc R U . . .
C33A C 0.1489(2) 0.52640(12) 0.47323(9) 0.0177(4) Uani 1 1 d . . . . .
H33A H 0.159341 0.485937 0.441909 0.021 Uiso 1 1 calc R U . . .
C1X C 0.2584(2) 0.73963(13) 0.37232(9) 0.0208(4) Uani 1 1 d . . . . .
C2X C 0.2411(2) 0.77622(14) 0.31003(10) 0.0263(5) Uani 1 1 d . . . . .
H2X1 H 0.325143 0.759476 0.284651 0.032 Uiso 1 1 calc R U . . .
H2X2 H 0.240861 0.838151 0.312947 0.032 Uiso 1 1 calc R U . . .
C3X C 0.0993(2) 0.74699(15) 0.27932(10) 0.0271(5) Uani 1 1 d . . . . .
H3X1 H 0.086220 0.777859 0.240737 0.032 Uiso 1 1 calc R U . . .
H3X2 H 0.107008 0.686561 0.269619 0.032 Uiso 1 1 calc R U . . .
C4X C -0.0336(2) 0.76134(13) 0.31968(9) 0.0237(4) Uani 1 1 d . . . . .
H4X H -0.041302 0.822685 0.328425 0.028 Uiso 1 1 calc R U . . .
C5X C -0.0113(2) 0.71526(13) 0.37945(9) 0.0223(4) Uani 1 1 d . . . . .
H5X1 H -0.004279 0.654328 0.371449 0.027 Uiso 1 1 calc R U . . .
H5X2 H -0.096887 0.724772 0.405900 0.027 Uiso 1 1 calc R U . . .
H13A H 0.641(3) 0.5881(17) 0.4125(13) 0.036(7) Uiso 1 1 d . . . . .
H21A H 0.443(4) 0.636(2) 0.4515(16) 0.067(11) Uiso 1 1 d . . . . .
C6X C 0.1271(2) 0.74450(14) 0.41268(9) 0.0231(4) Uani 1 1 d . . . . .
H6X1 H 0.113785 0.803016 0.426567 0.028 Uiso 1 1 calc R U . . .
H6X2 H 0.142848 0.708964 0.448922 0.028 Uiso 1 1 calc R U . . .
C7X C -0.1740(3) 0.73310(15) 0.28886(11) 0.0314(5) Uani 1 1 d . . . . .
H7X1 H -0.170532 0.672448 0.281953 0.047 Uiso 1 1 calc R U . . .
H7X2 H -0.184443 0.762110 0.249909 0.047 Uiso 1 1 calc R U . . .
H7X3 H -0.257260 0.746595 0.314919 0.047 Uiso 1 1 calc R U . . .

loop_
_atom_site_aniso_label
_atom_site_aniso_U_11
_atom_site_aniso_U_22
_atom_site_aniso_U_33
_atom_site_aniso_U_23
_atom_site_aniso_U_13
_atom_site_aniso_U_12
O13A 0.0178(7) 0.0146(6) 0.0198(7) -0.0038(6) 0.0037(6) -0.0024(5)
O14A 0.0168(6) 0.0134(6) 0.0171(7) -0.0013(5) 0.0030(5) -0.0005(5)
O15A 0.0146(6) 0.0117(6) 0.0209(6) -0.0009(5) 0.0029(5) -0.0004(5)
O21A 0.0161(6) 0.0154(6) 0.0201(7) -0.0008(5) 0.0009(6) -0.0027(5)
O1X 0.0255(8) 0.0212(7) 0.0265(8) 0.0009(6) -0.0013(6) -0.0011(6)
C1A 0.0242(11) 0.0271(11) 0.0313(11) 0.0011(9) 0.0128(9) -0.0015(9)
C2A 0.0226(10) 0.0244(11) 0.0270(11) 0.0039(8) 0.0065(9) 0.0028(9)
C3A 0.0149(9) 0.0178(9) 0.0178(9) -0.0043(7) 0.0002(7) -0.0016(7)
C4A 0.0182(9) 0.0254(10) 0.0148(9) -0.0018(8) 0.0006(7) 0.0001(8)
C5A 0.0187(10) 0.0285(11) 0.0220(10) -0.0040(8) -0.0020(8) 0.0035(8)
C6A 0.0146(9) 0.0311(12) 0.0275(11) -0.0104(9) 0.0013(8) 0.0002(8)
C7A 0.0263(11) 0.0344(12) 0.0164(9) -0.0017(9) 0.0003(8) -0.0058(9)
C8A 0.0253(10) 0.0215(10) 0.0166(9) 0.0002(8) 0.0020(8) -0.0012(8)
C9A 0.0156(9) 0.0211(9) 0.0145(8) 0.0010(7) 0.0034(7) -0.0009(7)
C10A 0.0248(10) 0.0238(10) 0.0184(9) 0.0008(8) 0.0015(8) 0.0043(8)
C11A 0.0285(11) 0.0335(12) 0.0229(11) 0.0050(9) -0.0025(9) 0.0093(10)
C12A 0.0212(10) 0.0467(14) 0.0166(10) 0.0022(9) -0.0024(8) 0.0018(10)
C13A 0.0161(9) 0.0138(9) 0.0151(8) -0.0018(7) 0.0013(7) -0.0017(7)
C14A 0.0152(9) 0.0139(9) 0.0138(8) -0.0009(7) 0.0005(7) -0.0003(7)
C15A 0.0140(8) 0.0138(8) 0.0132(8) 0.0019(7) 0.0010(7) -0.0012(7)
C16A 0.0144(9) 0.0144(9) 0.0165(9) 0.0005(7) 0.0010(7) 0.0009(7)
C17A 0.0192(9) 0.0170(9) 0.0225(10) -0.0028(8) -0.0016(8) -0.0008(8)
C18A 0.0342(13) 0.0206(11) 0.0412(13) -0.0064(10) -0.0081(11) 0.0062(10)
C19A 0.0283(11) 0.0206(10) 0.0242(10) 0.0021(8) -0.0009(9) 0.0070(9)
C20A 0.0231(10) 0.0183(9) 0.0169(9) 0.0022(7) -0.0004(8) 0.0023(8)
C21A 0.0138(8) 0.0138(8) 0.0143(8) 0.0000(7) 0.0015(7) -0.0008(7)
C22A 0.0202(9) 0.0177(9) 0.0134(8) -0.0032(7) -0.0005(7) 0.0043(8)
C23A 0.0282(11) 0.0230(10) 0.0164(9) -0.0003(8) 0.0031(8) 0.0019(9)
C24A 0.0494(14) 0.0288(11) 0.0166(10) 0.0027(9) 0.0044(10) 0.0115(11)
C25A 0.0496(15) 0.0398(14) 0.0159(10) -0.0044(9) -0.0090(10) 0.0231(12)
C26A 0.0290(11) 0.0398(14) 0.0239(11) -0.0123(10) -0.0112(9) 0.0143(10)
C27A 0.0208(10) 0.0257(11) 0.0199(10) -0.0078(8) -0.0018(8) 0.0051(8)
C28A 0.0157(9) 0.0144(9) 0.0149(9) 0.0006(7) 0.0026(7) 0.0006(7)
C29A 0.0183(9) 0.0196(10) 0.0163(9) -0.0020(8) -0.0003(7) -0.0002(8)
C30A 0.0213(10) 0.0205(10) 0.0176(9) -0.0024(7) 0.0039(8) 0.0021(8)
C31A 0.0155(9) 0.0230(10) 0.0235(10) -0.0010(8) 0.0052(8) 0.0018(8)
C32A 0.0144(9) 0.0207(10) 0.0266(10) -0.0009(8) 0.0008(8) -0.0013(8)
C33A 0.0172(9) 0.0170(9) 0.0188(9) -0.0017(7) 0.0018(8) -0.0005(7)
C1X 0.0252(10) 0.0138(9) 0.0234(10) -0.0018(8) -0.0005(8) -0.0029(8)
C2X 0.0288(11) 0.0267(12) 0.0236(10) 0.0068(9) 0.0029(9) 0.0010(9)
C3X 0.0348(12) 0.0276(11) 0.0189(10) 0.0041(9) -0.0016(9) 0.0040(10)
C4X 0.0289(11) 0.0176(10) 0.0247(10) 0.0025(8) -0.0017(9) 0.0000(8)
C5X 0.0254(10) 0.0193(10) 0.0222(10) 0.0019(8) 0.0009(8) -0.0008(8)
C6X 0.0283(11) 0.0222(10) 0.0187(9) 0.0001(8) 0.0007(8) -0.0014(9)
C7X 0.0334(12) 0.0285(12) 0.0324(12) 0.0078(10) -0.0086(10) -0.0008(9)

loop_
_atom_type_symbol
_atom_type_description
_atom_type_scat_dispersion_real
_atom_type_scat_dispersion_imag
_atom_type_scat_source
C C 0.0033 0.0016 'International Tables Vol C Tables 4.2.6.8 and 6.1.1.4'
H H 0.0000 0.0000 'International Tables Vol C Tables 4.2.6.8 and 6.1.1.4'
O O 0.0106 0.0060 'International Tables Vol C Tables 4.2.6.8 and 6.1.1.4'

loop_
_geom_angle_atom_site_label_1
_geom_angle_atom_site_label_2
_geom_angle_atom_site_label_3
_geom_angle
_geom_angle_site_symmetry_1
_geom_angle_site_symmetry_3
_geom_angle_publ_flag
C13A O13A H13A 109.4(17) . . ?
C16A O14A C14A 106.69(13) . . ?
C16A O15A C15A 109.32(13) . . ?
C21A O21A H21A 107(2) . . ?
C6A C1A C2A 120.4(2) . . ?
C6A C1A H1A 119.8 . . ?
C2A C1A H1A 119.8 . . ?
C1A C2A C3A 121.2(2) . . ?
C1A C2A H2A 119.4 . . ?
C3A C2A H2A 119.4 . . ?
C4A C3A C2A 117.93(19) . . ?
C4A C3A C13A 124.42(17) . . ?
C2A C3A C13A 117.32(18) . . ?
C3A C4A C5A 120.78(19) . . ?
C3A C4A H4A 119.6 . . ?
C5A C4A H4A 119.6 . . ?
C6A C5A C4A 120.5(2) . . ?
C6A C5A H5A 119.8 . . ?
C4A C5A H5A 119.8 . . ?
C1A C6A C5A 119.14(19) . . ?
C1A C6A H6A 120.4 . . ?
C5A C6A H6A 120.4 . . ?
C12A C7A C8A 120.4(2) . . ?
C12A C7A H7A 119.8 . . ?
C8A C7A H7A 119.8 . . ?
C7A C8A C9A 120.8(2) . . ?
C7A C8A H8A 119.6 . . ?
C9A C8A H8A 119.6 . . ?
C10A C9A C8A 118.74(18) . . ?
C10A C9A C13A 121.02(18) . . ?
C8A C9A C13A 120.22(17) . . ?
C9A C10A C11A 120.2(2) . . ?
C9A C10A H10A 119.9 . . ?
C11A C10A H10A 119.9 . . ?
C12A C11A C10A 120.6(2) . . ?
C12A C11A H11A 119.7 . . ?
C10A C11A H11A 119.7 . . ?
C11A C12A C7A 119.14(19) . . ?
C11A C12A H12A 120.4 . . ?
C7A C12A H12A 120.4 . . ?
O13A C13A C9A 111.13(15) . . ?
O13A C13A C3A 103.58(15) . . ?
C9A C13A C3A 110.53(15) . . ?
O13A C13A C14A 108.29(14) . . ?
C9A C13A C14A 111.29(15) . . ?
C3A C13A C14A 111.75(16) . . ?
O14A C14A C13A 108.23(14) . . ?
O14A C14A C15A 102.09(14) . . ?
C13A C14A C15A 118.68(15) . . ?
O14A C14A H14A 109.1 . . ?
C13A C14A H14A 109.1 . . ?
C15A C14A H14A 109.1 . . ?
O15A C15A C14A 103.64(14) . . ?
O15A C15A C21A 110.26(14) . . ?
C14A C15A C21A 116.04(15) . . ?
O15A C15A H15A 108.9 . . ?
C14A C15A H15A 108.9 . . ?
C21A C15A H15A 108.9 . . ?
O14A C16A O15A 105.25(14) . . ?
O14A C16A C20A 110.01(15) . . ?
O15A C16A C20A 114.69(15) . . ?
O14A C16A C17A 108.90(15) . . ?
O15A C16A C17A 113.17(15) . . ?
C20A C16A C17A 104.79(15) . . ?
C16A C17A C18A 105.21(16) . . ?
C16A C17A H17A 110.7 . . ?
C18A C17A H17A 110.7 . . ?
C16A C17A H17B 110.7 . . ?
C18A C17A H17B 110.7 . . ?
H17A C17A H17B 108.8 . . ?
C19A C18A C17A 106.23(17) . . ?
C19A C18A H18B 110.5 . . ?
C17A C18A H18B 110.5 . . ?
C19A C18A H18A 110.5 . . ?
C17A C18A H18A 110.5 . . ?
H18B C18A H18A 108.7 . . ?
C18A C19A C20A 103.10(17) . . ?
C18A C19A H19A 111.1 . . ?
C20A C19A H19A 111.1 . . ?
C18A C19A H19B 111.1 . . ?
C20A C19A H19B 111.1 . . ?
H19A C19A H19B 109.1 . . ?
C19A C20A C16A 102.07(16) . . ?
C19A C20A H20B 111.4 . . ?
C16A C20A H20B 111.4 . . ?
C19A C20A H20A 111.4 . . ?
C16A C20A H20A 111.4 . . ?
H20B C20A H20A 109.2 . . ?
O21A C21A C22A 107.61(15) . . ?
O21A C21A C28A 107.53(15) . . ?
C22A C21A C28A 110.26(15) . . ?
O21A C21A C15A 105.90(14) . . ?
C22A C21A C15A 111.67(15) . . ?
C28A C21A C15A 113.52(15) . . ?
C23A C22A C27A 118.83(19) . . ?
C23A C22A C21A 120.07(18) . . ?
C27A C22A C21A 121.08(18) . . ?
C24A C23A C22A 120.1(2) . . ?
C24A C23A H23A 120.0 . . ?
C22A C23A H23A 120.0 . . ?
C23A C24A C25A 120.6(2) . . ?
C23A C24A H24A 119.7 . . ?
C25A C24A H24A 119.7 . . ?
C26A C25A C24A 119.7(2) . . ?
C26A C25A H25A 120.2 . . ?
C24A C25A H25A 120.2 . . ?
C27A C26A C25A 120.0(2) . . ?
C27A C26A H26A 120.0 . . ?
C25A C26A H26A 120.0 . . ?
C26A C27A C22A 120.8(2) . . ?
C26A C27A H27A 119.6 . . ?
C22A C27A H27A 119.6 . . ?
C33A C28A C29A 118.92(17) . . ?
C33A C28A C21A 124.37(17) . . ?
C29A C28A C21A 116.65(17) . . ?
C30A C29A C28A 120.53(18) . . ?
C30A C29A H29A 119.7 . . ?
C28A C29A H29A 119.7 . . ?
C29A C30A C31A 120.19(18) . . ?
C29A C30A H30A 119.9 . . ?
C31A C30A H30A 119.9 . . ?
C32A C31A C30A 119.60(18) . . ?
C32A C31A H31A 120.2 . . ?
C30A C31A H31A 120.2 . . ?
C31A C32A C33A 120.28(18) . . ?
C31A C32A H32A 119.9 . . ?
C33A C32A H32A 119.9 . . ?
C28A C33A C32A 120.45(18) . . ?
C28A C33A H33A 119.8 . . ?
C32A C33A H33A 119.8 . . ?
O1X C1X C2X 121.30(19) . . ?
O1X C1X C6X 122.78(19) . . ?
C2X C1X C6X 115.91(18) . . ?
C1X C2X C3X 111.97(18) . . ?
C1X C2X H2X1 109.2 . . ?
C3X C2X H2X1 109.2 . . ?
C1X C2X H2X2 109.2 . . ?
C3X C2X H2X2 109.2 . . ?
H2X1 C2X H2X2 107.9 . . ?
C4X C3X C2X 111.97(18) . . ?
C4X C3X H3X1 109.2 . . ?
C2X C3X H3X1 109.2 . . ?
C4X C3X H3X2 109.2 . . ?
C2X C3X H3X2 109.2 . . ?
H3X1 C3X H3X2 107.9 . . ?
C5X C4X C7X 110.89(18) . . ?
C5X C4X C3X 108.91(18) . . ?
C7X C4X C3X 111.81(18) . . ?
C5X C4X H4X 108.4 . . ?
C7X C4X H4X 108.4 . . ?
C3X C4X H4X 108.4 . . ?
C4X C5X C6X 112.12(18) . . ?
C4X C5X H5X1 109.2 . . ?
C6X C5X H5X1 109.2 . . ?
C4X C5X H5X2 109.2 . . ?
C6X C5X H5X2 109.2 . . ?
H5X1 C5X H5X2 107.9 . . ?
C1X C6X C5X 111.45(17) . . ?
C1X C6X H6X1 109.3 . . ?
C5X C6X H6X1 109.3 . . ?
C1X C6X H6X2 109.3 . . ?
C5X C6X H6X2 109.3 . . ?
H6X1 C6X H6X2 108.0 . . ?
C4X C7X H7X1 109.5 . . ?
C4X C7X H7X2 109.5 . . ?
H7X1 C7X H7X2 109.5 . . ?
C4X C7X H7X3 109.5 . . ?
H7X1 C7X H7X3 109.5 . . ?
H7X2 C7X H7X3 109.5 . . ?

loop_
_geom_bond_atom_site_label_1
_geom_bond_atom_site_label_2
_geom_bond_distance
_geom_bond_site_symmetry_2
_geom_bond_publ_flag
O13A C13A 1.427(2) . ?
O13A H13A 0.90(3) . ?
O14A C16A 1.419(2) . ?
O14A C14A 1.421(2) . ?
O15A C16A 1.427(2) . ?
O15A C15A 1.433(2) . ?
O21A C21A 1.448(2) . ?
O21A H21A 0.90(4) . ?
O1X C1X 1.225(3) . ?
C1A C6A 1.377(3) . ?
C1A C2A 1.391(3) . ?
C1A H1A 0.9500 . ?
C2A C3A 1.395(3) . ?
C2A H2A 0.9500 . ?
C3A C4A 1.388(3) . ?
C3A C13A 1.541(3) . ?
C4A C5A 1.396(3) . ?
C4A H4A 0.9500 . ?
C5A C6A 1.386(3) . ?
C5A H5A 0.9500 . ?
C6A H6A 0.9500 . ?
C7A C12A 1.384(3) . ?
C7A C8A 1.387(3) . ?
C7A H7A 0.9500 . ?
C8A C9A 1.391(3) . ?
C8A H8A 0.9500 . ?
C9A C10A 1.387(3) . ?
C9A C13A 1.536(3) . ?
C10A C11A 1.398(3) . ?
C10A H10A 0.9500 . ?
C11A C12A 1.383(3) . ?
C11A H11A 0.9500 . ?
C12A H12A 0.9500 . ?
C13A C14A 1.542(3) . ?
C14A C15A 1.552(3) . ?
C14A H14A 1.0000 . ?
C15A C21A 1.556(3) . ?
C15A H15A 1.0000 . ?
C16A C20A 1.527(3) . ?
C16A C17A 1.527(3) . ?
C17A C18A 1.543(3) . ?
C17A H17A 0.9900 . ?
C17A H17B 0.9900 . ?
C18A C19A 1.521(3) . ?
C18A H18B 0.9900 . ?
C18A H18A 0.9900 . ?
C19A C20A 1.525(3) . ?
C19A H19A 0.9900 . ?
C19A H19B 0.9900 . ?
C20A H20B 0.9900 . ?
C20A H20A 0.9900 . ?
C21A C22A 1.524(3) . ?
C21A C28A 1.532(3) . ?
C22A C23A 1.394(3) . ?
C22A C27A 1.398(3) . ?
C23A C24A 1.386(3) . ?
C23A H23A 0.9500 . ?
C24A C25A 1.388(4) . ?
C24A H24A 0.9500 . ?
C25A C26A 1.384(4) . ?
C25A H25A 0.9500 . ?
C26A C27A 1.384(3) . ?
C26A H26A 0.9500 . ?
C27A H27A 0.9500 . ?
C28A C33A 1.390(3) . ?
C28A C29A 1.400(3) . ?
C29A C30A 1.385(3) . ?
C29A H29A 0.9500 . ?
C30A C31A 1.393(3) . ?
C30A H30A 0.9500 . ?
C31A C32A 1.386(3) . ?
C31A H31A 0.9500 . ?
C32A C33A 1.394(3) . ?
C32A H32A 0.9500 . ?
C33A H33A 0.9500 . ?
C1X C2X 1.500(3) . ?
C1X C6X 1.501(3) . ?
C2X C3X 1.540(3) . ?
C2X H2X1 0.9900 . ?
C2X H2X2 0.9900 . ?
C3X C4X 1.527(3) . ?
C3X H3X1 0.9900 . ?
C3X H3X2 0.9900 . ?
C4X C5X 1.522(3) . ?
C4X C7X 1.525(3) . ?
C4X H4X 1.0000 . ?
C5X C6X 1.539(3) . ?
C5X H5X1 0.9900 . ?
C5X H5X2 0.9900 . ?
C6X H6X1 0.9900 . ?
C6X H6X2 0.9900 . ?
C7X H7X1 0.9800 . ?
C7X H7X2 0.9800 . ?
C7X H7X3 0.9800 . ?

loop_
_geom_hbond_atom_site_label_D
_geom_hbond_atom_site_label_H
_geom_hbond_atom_site_label_A
_geom_hbond_distance_DH
_geom_hbond_distance_HA
_geom_hbond_distance_DA
_geom_hbond_angle_DHA
_geom_hbond_site_symmetry_A
_geom_hbond_publ_flag
O21A H21A O1X 0.90(4) 1.91(4) 2.759(2) 157(3) . yes
O13A H13A O21A 0.90(3) 1.81(3) 2.706(2) 171(3) . yes

loop_
_geom_torsion_atom_site_label_1
_geom_torsion_atom_site_label_2
_geom_torsion_atom_site_label_3
_geom_torsion_atom_site_label_4
_geom_torsion
_geom_torsion_site_symmetry_1
_geom_torsion_site_symmetry_2
_geom_torsion_site_symmetry_3
_geom_torsion_site_symmetry_4
_geom_torsion_publ_flag
C6A C1A C2A C3A 0.8(3) . . . . ?
C1A C2A C3A C4A -2.6(3) . . . . ?
C1A C2A C3A C13A 171.06(19) . . . . ?
C2A C3A C4A C5A 1.6(3) . . . . ?
C13A C3A C4A C5A -171.53(18) . . . . ?
C3A C4A C5A C6A 1.1(3) . . . . ?
C2A C1A C6A C5A 1.9(3) . . . . ?
C4A C5A C6A C1A -2.9(3) . . . . ?
C12A C7A C8A C9A 0.6(3) . . . . ?
C7A C8A C9A C10A -0.5(3) . . . . ?
C7A C8A C9A C13A -179.41(18) . . . . ?
C8A C9A C10A C11A 0.2(3) . . . . ?
C13A C9A C10A C11A 179.09(19) . . . . ?
C9A C10A C11A C12A 0.1(3) . . . . ?
C10A C11A C12A C7A 0.0(3) . . . . ?
C8A C7A C12A C11A -0.4(3) . . . . ?
C10A C9A C13A O13A -11.3(2) . . . . ?
C8A C9A C13A O13A 167.64(17) . . . . ?
C10A C9A C13A C3A -125.70(19) . . . . ?
C8A C9A C13A C3A 53.2(2) . . . . ?
C10A C9A C13A C14A 109.5(2) . . . . ?
C8A C9A C13A C14A -71.6(2) . . . . ?
C4A C3A C13A O13A 105.3(2) . . . . ?
C2A C3A C13A O13A -67.9(2) . . . . ?
C4A C3A C13A C9A -135.64(19) . . . . ?
C2A C3A C13A C9A 51.2(2) . . . . ?
C4A C3A C13A C14A -11.1(3) . . . . ?
C2A C3A C13A C14A 175.69(17) . . . . ?
C16A O14A C14A C13A -161.73(14) . . . . ?
C16A O14A C14A C15A -35.77(17) . . . . ?
O13A C13A C14A O14A -173.24(14) . . . . ?
C9A C13A C14A O14A 64.33(19) . . . . ?
C3A C13A C14A O14A -59.78(19) . . . . ?
O13A C13A C14A C15A 71.2(2) . . . . ?
C9A C13A C14A C15A -51.2(2) . . . . ?
C3A C13A C14A C15A -175.34(15) . . . . ?
C16A O15A C15A C14A -3.76(18) . . . . ?
C16A O15A C15A C21A -128.59(15) . . . . ?
O14A C14A C15A O15A 23.81(17) . . . . ?
C13A C14A C15A O15A 142.62(15) . . . . ?
O14A C14A C15A C21A 144.82(15) . . . . ?
C13A C14A C15A C21A -96.38(19) . . . . ?
C14A O14A C16A O15A 34.51(17) . . . . ?
C14A O14A C16A C20A -89.54(17) . . . . ?
C14A O14A C16A C17A 156.14(15) . . . . ?
C15A O15A C16A O14A -17.97(18) . . . . ?
C15A O15A C16A C20A 103.07(18) . . . . ?
C15A O15A C16A C17A -136.77(16) . . . . ?
O14A C16A C17A C18A 96.48(19) . . . . ?
O15A C16A C17A C18A -146.85(17) . . . . ?
C20A C16A C17A C18A -21.2(2) . . . . ?
C16A C17A C18A C19A -5.3(2) . . . . ?
C17A C18A C19A C20A 29.6(2) . . . . ?
C18A C19A C20A C16A -42.5(2) . . . . ?
O14A C16A C20A C19A -77.38(18) . . . . ?
O15A C16A C20A C19A 164.23(16) . . . . ?
C17A C16A C20A C19A 39.53(19) . . . . ?
O15A C15A C21A O21A 177.29(14) . . . . ?
C14A C15A C21A O21A 59.90(19) . . . . ?
O15A C15A C21A C22A 60.43(19) . . . . ?
C14A C15A C21A C22A -57.0(2) . . . . ?
O15A C15A C21A C28A -64.96(19) . . . . ?
C14A C15A C21A C28A 177.65(15) . . . . ?
O21A C21A C22A C23A 161.56(16) . . . . ?
C28A C21A C22A C23A 44.6(2) . . . . ?
C15A C21A C22A C23A -82.6(2) . . . . ?
O21A C21A C22A C27A -20.1(2) . . . . ?
C28A C21A C22A C27A -137.06(18) . . . . ?
C15A C21A C22A C27A 95.8(2) . . . . ?
C27A C22A C23A C24A -1.7(3) . . . . ?
C21A C22A C23A C24A 176.72(18) . . . . ?
C22A C23A C24A C25A 0.8(3) . . . . ?
C23A C24A C25A C26A 0.9(3) . . . . ?
C24A C25A C26A C27A -1.7(3) . . . . ?
C25A C26A C27A C22A 0.8(3) . . . . ?
C23A C22A C27A C26A 0.9(3) . . . . ?
C21A C22A C27A C26A -177.52(18) . . . . ?
O21A C21A C28A C33A 118.11(19) . . . . ?
C22A C21A C28A C33A -124.8(2) . . . . ?
C15A C21A C28A C33A 1.3(3) . . . . ?
O21A C21A C28A C29A -59.0(2) . . . . ?
C22A C21A C28A C29A 58.0(2) . . . . ?
C15A C21A C28A C29A -175.80(16) . . . . ?
C33A C28A C29A C30A -1.6(3) . . . . ?
C21A C28A C29A C30A 175.73(18) . . . . ?
C28A C29A C30A C31A 1.4(3) . . . . ?
C29A C30A C31A C32A 0.1(3) . . . . ?
C30A C31A C32A C33A -1.3(3) . . . . ?
C29A C28A C33A C32A 0.3(3) . . . . ?
C21A C28A C33A C32A -176.73(19) . . . . ?
C31A C32A C33A C28A 1.1(3) . . . . ?
O1X C1X C2X C3X 133.8(2) . . . . ?
C6X C1X C2X C3X -47.2(3) . . . . ?
C1X C2X C3X C4X 52.0(3) . . . . ?
C2X C3X C4X C5X -57.7(2) . . . . ?
C2X C3X C4X C7X 179.44(18) . . . . ?
C7X C4X C5X C6X -178.14(18) . . . . ?
C3X C4X C5X C6X 58.4(2) . . . . ?
O1X C1X C6X C5X -133.5(2) . . . . ?
C2X C1X C6X C5X 47.6(2) . . . . ?
C4X C5X C6X C1X -53.1(2) . . . . ?
